data_1571272
loop_
_publ_author_name
'Whitehead, Bevan S.'
'Brennessel, William W.'
'Michtavy, Shane S.'
'Silva, Hope A.'
'Kim, Jaehwan'
'Milner, Phillip J.'
'Porosoff, Marc D.'
'Barnett, Brandon R.'

_publ_section_title
;
 Selective adsorption of fluorinated super greenhouse gases within a
 metal-organic framework with dynamic corrugated ultramicropores.
;
_journal_issue 16
_journal_name_full 'Chemical science'
_journal_page_first 5964
_journal_page_last 5972
_journal_paper_doi 10.1039/d3sc07007g
_journal_volume 15
_journal_year 2024
_chemical_absolute_configuration ad
_chemical_formula_moiety 'C17 H8 F6 O4 Zn'
_chemical_formula_sum 'C17 H8 F6 O4 Zn'
_chemical_formula_weight 455.60
_space_group_crystal_system hexagonal
_space_group_IT_number 180
_space_group_name_Hall 'P 62 2 (0 0 4)'
_space_group_name_H-M_alt 'P 62 2 2'
_atom_sites_solution_hydrogens geom
_atom_sites_solution_primary dual
_atom_sites_solution_secondary difmap
_audit_creation_date 2023-12-21
_audit_creation_method
;
Olex2 1.5
(compiled 2023.08.24 svn.re1ec1418 for OlexSys, GUI svn.r6817)
;
_audit_update_record
;
2023-12-21 deposited with the CCDC.	2024-03-25 downloaded from the CCDC.
;
_cell_angle_alpha 90
_cell_angle_beta 90
_cell_angle_gamma 120
_cell_formula_units_Z 6
_cell_length_a 21.2035(5)
_cell_length_b 21.2035(5)
_cell_length_c 7.6959(2)
_cell_measurement_reflns_used 3512
_cell_measurement_temperature 298.00(10)
_cell_measurement_theta_max 73.3950
_cell_measurement_theta_min 2.3990
_cell_volume 2996.44(13)
_computing_cell_refinement 'CrysAlisPro 1.171.42.101a (Rigaku OD, 2023)'
_computing_data_collection 'CrysAlisPro 1.171.42.101a (Rigaku OD, 2023)'
_computing_data_reduction 'CrysAlisPro 1.171.42.101a (Rigaku OD, 2023)'
_computing_molecular_graphics 'Olex2 1.5 (Dolomanov et al., 2009)'
_computing_publication_material 'Olex2 1.5 (Dolomanov et al., 2009)'
_computing_structure_refinement 'SHELXL 2019/3 (Sheldrick, 2015b)'
_computing_structure_solution 'SHELXT 2018/2 (Sheldrick, 2015a)'
_diffrn_ambient_environment air
_diffrn_ambient_temperature 298.00(10)
_diffrn_detector 'Hybrid Pixel Array Detector'
_diffrn_detector_area_resol_mean 10.0000
_diffrn_detector_type HyPix
_diffrn_measured_fraction_theta_full 1.000
_diffrn_measured_fraction_theta_max 0.995
_diffrn_measurement_details
;
List of Runs (angles in degrees, time in seconds):

  # Type    Start    End  Width  t~exp~   \w     \q     \k     \f   Frames
#--------------------------------------------------------------------------
  1  \w   -108.00 -30.00   0.50   35.00    --  -47.31 158.00-150.00  156
  2  \w     98.00 178.00   0.50   60.00    --  113.25 120.00  35.00  160
  3  \w     -9.00  28.00   0.50   35.00    --  -47.31  19.00-150.00   74
  4  \w     -9.00  28.00   0.50   35.00    --  -47.31  19.00-120.00   74
  5  \w     41.00 178.00   0.50   60.00    --  113.25   0.00   0.00  274
  6  \w     44.00 111.00   0.50   60.00    --  113.25-125.00  34.00  134
  7  \w     42.00  83.00   0.50   60.00    --  113.25 -61.00 150.00   82
  8  \w     42.00 106.00   0.50   60.00    --  113.25 -94.00-150.00  128
  9  \w     42.00  83.00   0.50   60.00    --  113.25 -61.00 -30.00   82
;
_diffrn_measurement_device 'four-circle diffractometer'
_diffrn_measurement_device_type 'XtaLAB Synergy, Dualflex, HyPix'
_diffrn_measurement_method '\w scans'
_diffrn_orient_matrix_type 'CrysAlisPro convention (1999,Acta A55,543-557)'
_diffrn_orient_matrix_UB_11 0.0810822000
_diffrn_orient_matrix_UB_12 0.0568706000
_diffrn_orient_matrix_UB_13 -0.0249494000
_diffrn_orient_matrix_UB_21 0.0185796000
_diffrn_orient_matrix_UB_22 -0.0615043000
_diffrn_orient_matrix_UB_23 -0.0084891000
_diffrn_orient_matrix_UB_31 -0.0109739000
_diffrn_orient_matrix_UB_32 -0.0045574000
_diffrn_orient_matrix_UB_33 -0.1984082000
_diffrn_radiation_monochromator mirror
_diffrn_radiation_probe x-ray
_diffrn_radiation_type 'Cu K\a'
_diffrn_radiation_wavelength 1.54184
_diffrn_reflns_av_R_equivalents 0.0921
_diffrn_reflns_av_unetI/netI 0.0551
_diffrn_reflns_Laue_measured_fraction_full 1.000
_diffrn_reflns_Laue_measured_fraction_max 0.995
_diffrn_reflns_limit_h_max 26
_diffrn_reflns_limit_h_min -23
_diffrn_reflns_limit_k_max 26
_diffrn_reflns_limit_k_min -27
_diffrn_reflns_limit_l_max 4
_diffrn_reflns_limit_l_min -9
_diffrn_reflns_number 12102
_diffrn_reflns_point_group_measured_fraction_full 1.000
_diffrn_reflns_point_group_measured_fraction_max 0.990
_diffrn_reflns_theta_full 67.684
_diffrn_reflns_theta_max 80.324
_diffrn_reflns_theta_min 2.406
_diffrn_source 'micro-focus sealed X-ray tube'
_diffrn_source_type 'PhotonJet (Cu) X-ray Source'
_exptl_absorpt_coefficient_mu 2.408
_exptl_absorpt_correction_T_max 1.00000
_exptl_absorpt_correction_T_min 0.03706
_exptl_absorpt_correction_type multi-scan
_exptl_absorpt_process_details
;
CrysAlisPro 1.171.42.101a (Rigaku Oxford Diffraction, 2023)
Empirical absorption correction using spherical harmonics,
implemented in SCALE3 ABSPACK scaling algorithm.
;
_exptl_crystal_colour colourless
_exptl_crystal_colour_primary colourless
_exptl_crystal_density_diffrn 1.515
_exptl_crystal_description needle
_exptl_crystal_F_000 1356
_exptl_crystal_size_max 0.169
_exptl_crystal_size_mid 0.04
_exptl_crystal_size_min 0.018
_refine_diff_density_max 0.396
_refine_diff_density_min -0.563
_refine_diff_density_rms 0.059
_refine_ls_abs_structure_details
;
 Flack x determined using 591 quotients [(I+)-(I-)]/[(I+)+(I-)]
 (Parsons, Flack and Wagner, Acta Cryst. B69 (2013) 249-259).
;
_refine_ls_abs_structure_Flack 0.00(3)
_refine_ls_extinction_method none
_refine_ls_goodness_of_fit_ref 1.024
_refine_ls_hydrogen_treatment constr
_refine_ls_matrix_type full
_refine_ls_number_parameters 128
_refine_ls_number_reflns 2176
_refine_ls_number_restraints 0
_refine_ls_restrained_S_all 1.024
_refine_ls_R_factor_all 0.0598
_refine_ls_R_factor_gt 0.0399
_refine_ls_shift/su_max 0.001
_refine_ls_shift/su_mean 0.000
_refine_ls_structure_factor_coef Fsqd
_refine_ls_weighting_details 'w=1/[\s^2^(Fo^2^)+(0.0554P)^2^] where P=(Fo^2^+2Fc^2^)/3'
_refine_ls_weighting_scheme calc
_refine_ls_wR_factor_gt 0.0942
_refine_ls_wR_factor_ref 0.1032
_reflns_Friedel_coverage 0.655
_reflns_Friedel_fraction_full 1.000
_reflns_Friedel_fraction_max 0.981
_reflns_number_gt 1732
_reflns_number_total 2176
_reflns_threshold_expression 'I > 2\s(I)'
_cod_data_source_file d3sc07007g2.cif
_cod_data_source_block brbbsw99
_cod_depositor_comments 'Adding full bibliography for 1571271--1571275.cif.'
_cod_original_cell_volume 2996.44(16)
_cod_original_sg_symbol_Hall 'P 62 2c (0 0 1)'
_cod_database_code 1571272
_shelx_shelxl_version_number 2019/3
_chemical_oxdiff_usercomment '298 K CF4 dosed xtal'
_shelx_space_group_comment
;
The symmetry employed for this shelxl refinement is uniquely defined
by the following loop, which should always be used as a source of
symmetry information in preference to the above space-group names.
They are only intended as comments.
;
_shelx_estimated_absorpt_t_max 0.958
_shelx_estimated_absorpt_t_min 0.686
_olex2_refinement_description
;
1. Fixed Uiso
 At 1.2 times of:
  All C(H) groups
2.a Aromatic/amide H refined with riding coordinates:
 C3(H3), C4(H4), C6(H6), C7(H7)
;
_olex2_submission_original_sample_id brbbsw99_298
_olex2_submission_special_instructions 'No special instructions were received'
_oxdiff_exptl_absorpt_empirical_details
;
Empirical correction (ABSPACK) includes:
- Absorption correction using spherical harmonics
- Frame scaling
;
_oxdiff_exptl_absorpt_empirical_full_max 13.997
_oxdiff_exptl_absorpt_empirical_full_min 0.461

loop_
_space_group_symop_operation_xyz
'x, y, z'
'-y, x-y, z+2/3'
'-x+y, -x, z+1/3'
'-x, -y, z'
'y, -x+y, z+2/3'
'x-y, x, z+1/3'
'y, x, -z+2/3'
'x-y, -y, -z'
'-x, -x+y, -z+1/3'
'-y, -x, -z+2/3'
'-x+y, y, -z'
'x, x-y, -z+1/3'

loop_
_atom_site_label
_atom_site_type_symbol
_atom_site_fract_x
_atom_site_fract_y
_atom_site_fract_z
_atom_site_U_iso_or_equiv
_atom_site_adp_type
_atom_site_occupancy
_atom_site_site_symmetry_order
_atom_site_calc_flag
_atom_site_refinement_flags_posn
_atom_site_refinement_flags_adp
_atom_site_refinement_flags_occupancy
_atom_site_disorder_assembly
_atom_site_disorder_group
Zn1 Zn 0.70059(2) 0.29941(2) -0.166667 0.0372(2) Uani 1 2 d S T P . .
F1 F 0.8437(2) 0.0990(2) 0.5453(8) 0.129(2) Uani 1 1 d . . . . .
F2 F 0.81386(19) 0.0034(3) 0.6954(8) 0.132(2) Uani 1 1 d . . . . .
F3 F 0.7694(3) 0.0723(3) 0.7545(7) 0.1091(17) Uani 1 1 d . . . . .
O1 O 0.7063(2) 0.2416(2) 0.0190(5) 0.0623(10) Uani 1 1 d . . . . .
O2 O 0.6388(2) 0.2396(2) 0.2421(5) 0.0572(9) Uani 1 1 d . . . . .
C1 C 0.6763(3) 0.2187(2) 0.1638(7) 0.0456(10) Uani 1 1 d . . . . .
C2 C 0.6885(3) 0.1625(2) 0.2482(7) 0.0468(11) Uani 1 1 d . . . . .
C3 C 0.7257(3) 0.1342(3) 0.1646(8) 0.0576(13) Uani 1 1 d . . . . .
H3 H 0.743524 0.150547 0.053358 0.069 Uiso 1 1 calc R U . . .
C4 C 0.7376(3) 0.0821(3) 0.2400(9) 0.0673(17) Uani 1 1 d . . . . .
H4 H 0.763436 0.064175 0.180231 0.081 Uiso 1 1 calc R U . . .
C5 C 0.7108(3) 0.0563(3) 0.4054(8) 0.0541(14) Uani 1 1 d . . . . .
C6 C 0.6737(3) 0.0857(3) 0.4911(8) 0.0572(13) Uani 1 1 d . . . . .
H6 H 0.656063 0.069673 0.602684 0.069 Uiso 1 1 calc R U . . .
C7 C 0.6624(3) 0.1381(3) 0.4145(7) 0.0501(12) Uani 1 1 d . . . . .
H7 H 0.637289 0.156937 0.474097 0.060 Uiso 1 1 calc R U . . .
C8 C 0.7237(3) 0.000000 0.500000 0.064(2) Uani 1 2 d S T P . .
C9 C 0.7882(3) 0.0436(4) 0.6257(13) 0.094(3) Uani 1 1 d . . . . .

loop_
_atom_site_aniso_label
_atom_site_aniso_U_11
_atom_site_aniso_U_22
_atom_site_aniso_U_33
_atom_site_aniso_U_23
_atom_site_aniso_U_13
_atom_site_aniso_U_12
Zn1 0.0366(3) 0.0366(3) 0.0314(4) 0.0027(3) 0.0027(3) 0.0132(3)
F1 0.0460(19) 0.092(3) 0.206(6) 0.082(4) -0.003(3) 0.0025(19)
F2 0.052(2) 0.107(3) 0.224(5) 0.092(4) -0.006(3) 0.031(2)
F3 0.084(3) 0.080(3) 0.135(4) 0.023(3) -0.038(3) 0.020(2)
O1 0.066(2) 0.069(2) 0.055(2) 0.026(2) 0.007(2) 0.0363(19)
O2 0.078(3) 0.058(2) 0.0537(19) 0.0061(17) -0.0038(18) 0.0475(19)
C1 0.045(2) 0.040(2) 0.049(3) 0.003(2) -0.006(3) 0.0192(17)
C2 0.043(2) 0.041(2) 0.056(3) 0.015(2) 0.006(2) 0.0207(19)
C3 0.063(3) 0.056(3) 0.061(3) 0.021(3) 0.017(3) 0.036(2)
C4 0.065(4) 0.053(3) 0.091(4) 0.027(3) 0.034(3) 0.036(3)
C5 0.044(3) 0.044(3) 0.077(4) 0.024(3) 0.014(3) 0.024(2)
C6 0.057(3) 0.058(3) 0.062(3) 0.023(3) 0.014(3) 0.033(2)
C7 0.053(3) 0.047(2) 0.056(3) 0.010(2) 0.007(3) 0.028(2)
C8 0.041(2) 0.052(4) 0.101(6) 0.035(5) 0.017(2) 0.0262(19)
C9 0.042(3) 0.063(4) 0.164(9) 0.063(5) 0.001(4) 0.015(3)

loop_
_atom_type_symbol
_atom_type_description
_atom_type_scat_dispersion_real
_atom_type_scat_dispersion_imag
_atom_type_scat_source
C C 0.0181 0.0091 'International Tables Vol C Tables 4.2.6.8 and 6.1.1.4'
H H 0.0000 0.0000 'International Tables Vol C Tables 4.2.6.8 and 6.1.1.4'
O O 0.0492 0.0322 'International Tables Vol C Tables 4.2.6.8 and 6.1.1.4'
F F 0.0727 0.0534 'International Tables Vol C Tables 4.2.6.8 and 6.1.1.4'
Zn Zn -1.5491 0.6778 'International Tables Vol C Tables 4.2.6.8 and 6.1.1.4'

loop_
_geom_angle_atom_site_label_1
_geom_angle_atom_site_label_2
_geom_angle_atom_site_label_3
_geom_angle
_geom_angle_site_symmetry_1
_geom_angle_site_symmetry_3
_geom_angle_publ_flag
O1 Zn1 O1 105.4(2) . 10_664 ?
O1 Zn1 O2 104.97(16) 10_664 11_655 ?
O1 Zn1 O2 104.97(16) . 2_654 ?
O1 Zn1 O2 101.65(16) . 11_655 ?
O1 Zn1 O2 101.65(16) 10_664 2_654 ?
O2 Zn1 O2 135.4(2) 11_655 2_654 ?
C1 O1 Zn1 136.4(3) . . ?
C1 O2 Zn1 131.1(3) . 3_665 ?
O1 C1 C2 116.1(4) . . ?
O2 C1 O1 125.6(4) . . ?
O2 C1 C2 118.2(5) . . ?
C3 C2 C1 121.0(5) . . ?
C3 C2 C7 118.7(4) . . ?
C7 C2 C1 120.3(5) . . ?
C2 C3 H3 119.0 . . ?
C2 C3 C4 122.0(5) . . ?
C4 C3 H3 119.0 . . ?
C3 C4 H4 120.0 . . ?
C3 C4 C5 120.0(5) . . ?
C5 C4 H4 120.0 . . ?
C4 C5 C6 117.9(5) . . ?
C4 C5 C8 123.0(5) . . ?
C6 C5 C8 119.0(5) . . ?
C5 C6 H6 119.2 . . ?
C7 C6 C5 121.6(5) . . ?
C7 C6 H6 119.2 . . ?
C2 C7 H7 120.1 . . ?
C6 C7 C2 119.8(5) . . ?
C6 C7 H7 120.1 . . ?
C5 C8 C5 110.9(6) . 8_556 ?
C5 C8 C9 112.5(3) 8_556 . ?
C5 C8 C9 106.3(3) . . ?
C5 C8 C9 106.3(3) 8_556 8_556 ?
C5 C8 C9 112.5(3) . 8_556 ?
C9 C8 C9 108.4(8) 8_556 . ?
F1 C9 F2 106.7(5) . . ?
F1 C9 C8 111.4(6) . . ?
F2 C9 C8 113.1(6) . . ?
F3 C9 F1 106.2(7) . . ?
F3 C9 F2 107.8(8) . . ?
F3 C9 C8 111.3(5) . . ?

loop_
_geom_bond_atom_site_label_1
_geom_bond_atom_site_label_2
_geom_bond_distance
_geom_bond_site_symmetry_2
_geom_bond_publ_flag
Zn1 O1 1.925(3) . ?
Zn1 O1 1.925(3) 10_664 ?
Zn1 O2 1.933(3) 2_654 ?
Zn1 O2 1.933(3) 11_655 ?
F1 C9 1.329(7) . ?
F2 C9 1.332(7) . ?
F3 C9 1.324(10) . ?
O1 C1 1.255(6) . ?
O2 C1 1.243(6) . ?
C1 C2 1.488(6) . ?
C2 C3 1.369(7) . ?
C2 C7 1.388(7) . ?
C3 H3 0.9300 . ?
C3 C4 1.378(7) . ?
C4 H4 0.9300 . ?
C4 C5 1.389(7) . ?
C5 C6 1.392(7) . ?
C5 C8 1.534(6) . ?
C6 H6 0.9300 . ?
C6 C7 1.381(7) . ?
C7 H7 0.9300 . ?
C8 C9 1.547(9) 8_556 ?
C8 C9 1.547(9) . ?

loop_
_geom_torsion_atom_site_label_1
_geom_torsion_atom_site_label_2
_geom_torsion_atom_site_label_3
_geom_torsion_atom_site_label_4
_geom_torsion
_geom_torsion_site_symmetry_1
_geom_torsion_site_symmetry_2
_geom_torsion_site_symmetry_3
_geom_torsion_site_symmetry_4
_geom_torsion_publ_flag
Zn1 O1 C1 O2 -13.0(8) . . . . ?
Zn1 O1 C1 C2 168.2(4) . . . . ?
Zn1 O2 C1 O1 11.4(8) 3_665 . . . ?
Zn1 O2 C1 C2 -169.9(3) 3_665 . . . ?
O1 C1 C2 C3 -4.9(7) . . . . ?
O1 C1 C2 C7 174.9(4) . . . . ?
O2 C1 C2 C3 176.2(5) . . . . ?
O2 C1 C2 C7 -4.0(7) . . . . ?
C1 C2 C3 C4 -179.9(5) . . . . ?
C1 C2 C7 C6 179.6(5) . . . . ?
C2 C3 C4 C5 0.6(9) . . . . ?
C3 C2 C7 C6 -0.5(8) . . . . ?
C3 C4 C5 C6 -1.2(9) . . . . ?
C3 C4 C5 C8 -178.2(5) . . . . ?
C4 C5 C6 C7 1.0(9) . . . . ?
C4 C5 C8 C5 -138.8(6) . . . 8_556 ?
C4 C5 C8 C9 -19.9(8) . . . 8_556 ?
C4 C5 C8 C9 98.6(6) . . . . ?
C5 C6 C7 C2 -0.1(9) . . . . ?
C5 C8 C9 F1 -170.6(5) 8_556 . . . ?
C5 C8 C9 F1 -49.0(8) . . . . ?
C5 C8 C9 F2 -169.1(6) . . . . ?
C5 C8 C9 F2 69.3(8) 8_556 . . . ?
C5 C8 C9 F3 69.4(6) . . . . ?
C5 C8 C9 F3 -52.2(6) 8_556 . . . ?
C6 C5 C8 C5 44.3(4) . . . 8_556 ?
C6 C5 C8 C9 -78.3(7) . . . . ?
C6 C5 C8 C9 163.2(5) . . . 8_556 ?
C7 C2 C3 C4 0.3(8) . . . . ?
C8 C5 C6 C7 178.1(5) . . . . ?
C9 C8 C9 F1 72.2(6) 8_556 . . . ?
C9 C8 C9 F2 -48.0(5) 8_556 . . . ?
C9 C8 C9 F3 -169.5(6) 8_556 . . . ?
